data_4349442
loop_
_publ_author_name
'Aroua, Safwan'
'Todorova, Tanya K.'
'Hommes, Paul'
'Chamoreau, Lise-Marie'
'Reissig, Hans-Ulrich'
'Mougel, Victor'
'Fontecave, Marc'

_publ_section_title
;
 Synthesis, Characterization, and DFT Analysis of Bis-Terpyridyl-Based
 Molecular Cobalt Complexes.
;
_journal_issue 10
_journal_name_full 'Inorganic chemistry'
_journal_page_first 5930
_journal_page_last 5940
_journal_paper_doi 10.1021/acs.inorgchem.7b00595
_journal_volume 56
_journal_year 2017
_chemical_formula_moiety 'C30 H22 Co N6, 2(F6 P)'
_chemical_formula_sum 'C30 H22 Co F12 N6 P2'
_chemical_formula_weight 815.40
_space_group_crystal_system monoclinic
_space_group_IT_number 4
_space_group_name_Hall 'P 2xa'
_space_group_name_H-M_alt 'P 21 1 1'
_atom_sites_solution_hydrogens geom
_atom_sites_solution_primary iterative
_audit_creation_date 2016-11-24
_audit_creation_method
;
Olex2 1.2
(compiled 2016.11.07 svn.r3352 for OlexSys, GUI svn.r5261)
;
_audit_update_record
;
2017-04-12 # Formatted by publCIF

;
_cell_angle_alpha 90
_cell_angle_beta 90
_cell_angle_gamma 90
_cell_formula_units_Z 2
_cell_length_a 8.7844(4)
_cell_length_b 8.7844(4)
_cell_length_c 20.2850(11)
_cell_measurement_reflns_used 9966
_cell_measurement_temperature 100(2)
_cell_measurement_theta_max 28.01
_cell_measurement_theta_min 2.32
_cell_volume 1565.31(13)
_computing_cell_refinement 'SAINT v8.37A (Bruker, 2015)'
_computing_data_reduction 'SAINT v8.37A (Bruker, 2015)'
_computing_molecular_graphics 'Olex2 (Dolomanov et al., 2009)'
_computing_publication_material 'Olex2 (Dolomanov et al., 2009)'
_computing_structure_refinement 'ShelXL (Sheldrick, 2015)'
_computing_structure_solution
;
Superflip (Palatinus & Chapuis, 2007;Palatinus & van der Lee, 2008;
Palatinus et al., 2012)
;
_diffrn_ambient_temperature 100(2)
_diffrn_detector 'Bruker APEX2 area detector'
_diffrn_detector_area_resol_mean 7.9
_diffrn_detector_type 'CCD area detector'
_diffrn_measured_fraction_theta_full 0.999
_diffrn_measured_fraction_theta_max 1.000
_diffrn_measurement_device 'three-circle diffractometer'
_diffrn_measurement_device_type 'Bruker APEX-II CCD'
_diffrn_measurement_method '\f and \w scans'
_diffrn_radiation_monochromator 'mirror optics'
_diffrn_radiation_probe x-ray
_diffrn_radiation_type MoK\a
_diffrn_radiation_wavelength 0.71073
_diffrn_reflns_av_unetI/netI 0.0445
_diffrn_reflns_Laue_measured_fraction_full 0.999
_diffrn_reflns_Laue_measured_fraction_max 1.000
_diffrn_reflns_limit_h_max 11
_diffrn_reflns_limit_h_min -11
_diffrn_reflns_limit_k_max 11
_diffrn_reflns_limit_k_min -11
_diffrn_reflns_limit_l_max 26
_diffrn_reflns_limit_l_min -26
_diffrn_reflns_number 7674
_diffrn_reflns_point_group_measured_fraction_full 1.000
_diffrn_reflns_point_group_measured_fraction_max 1.000
_diffrn_reflns_theta_full 26.000
_diffrn_reflns_theta_max 28.172
_diffrn_reflns_theta_min 1.004
_diffrn_source 'microfocus sealed X-ray tube'
_diffrn_source_type 'Incoatec I\ms'
_diffrn_standards_number 0
_exptl_absorpt_coefficient_mu 0.757
_exptl_absorpt_correction_T_max 0.7457
_exptl_absorpt_correction_T_min 0.6727
_exptl_absorpt_correction_type multi-scan
_exptl_absorpt_process_details
;
SADABS-2014/5 (Bruker,2014/5) was used for absorption correction.
wR2(int) was 0.0923 before and 0.0604 after correction.
The Ratio of minimum to maximum transmission is 0.9021.
The \l/2 correction factor is 0.00150.
;
_exptl_crystal_colour 'clear dark brown'
_exptl_crystal_colour_lustre clear
_exptl_crystal_colour_modifier dark
_exptl_crystal_colour_primary brown
_exptl_crystal_density_diffrn 1.730
_exptl_crystal_description 'rect. Prism'
_exptl_crystal_F_000 818
_exptl_crystal_size_max 0.45
_exptl_crystal_size_mid 0.45
_exptl_crystal_size_min 0.4
_refine_diff_density_max 0.604
_refine_diff_density_min -0.580
_refine_diff_density_rms 0.058
_refine_ls_abs_structure_details
;
 Flack x determined using 3519 quotients [(I+)-(I-)]/[(I+)+(I-)]
 (Parsons and Flack (2004), Acta Cryst. A60, s61).
;
_refine_ls_abs_structure_Flack -0.118(8)
_refine_ls_extinction_method none
_refine_ls_goodness_of_fit_ref 1.045
_refine_ls_hydrogen_treatment constr
_refine_ls_matrix_type full
_refine_ls_number_parameters 503
_refine_ls_number_reflns 7674
_refine_ls_number_restraints 61
_refine_ls_restrained_S_all 1.051
_refine_ls_R_factor_all 0.0341
_refine_ls_R_factor_gt 0.0337
_refine_ls_shift/su_max 0.001
_refine_ls_shift/su_mean 0.000
_refine_ls_structure_factor_coef Fsqd
_refine_ls_weighting_details
;
 w=1/[\s^2^(Fo^2^)+(0.0581P)^2^+0.1620P]
 where P=(Fo^2^+2Fc^2^)/3
;
_refine_ls_weighting_scheme calc
_refine_ls_wR_factor_gt 0.0876
_refine_ls_wR_factor_ref 0.0879
_reflns_Friedel_coverage 0.880
_reflns_Friedel_fraction_full 1.000
_reflns_Friedel_fraction_max 1.001
_reflns_number_gt 7618
_reflns_number_total 7674
_reflns_threshold_expression 'I > 2\s(I)'
_cod_data_source_file crystal_structures1.cif
_cod_data_source_block C1
_cod_database_code 4349442
_shelxl_version_number 2012-9
_shelx_space_group_comment
;
The symmetry employed for this shelxl refinement is uniquely defined
by the following loop, which should always be used as a source of
symmetry information in preference to the above space-group names.
They are only intended as comments.
;
_olex2_refinement_description
;
1. Fixed Uiso
 At 1.2 times of:
  All C(H) groups
2. Uiso/Uaniso restraints and constraints
N6 \\sim C26 \\sim C30 \\sim C29 \\sim C28 \\sim C27: within 1.7A with sigma of
0.005 and sigma for terminal atoms of 0.01
C21 \\sim C22 \\sim C23 \\sim C24 \\sim C25: within 1.7A with sigma of 0.01 and
sigma for terminal atoms of 0.02
Uanis(F7A) = Uanis(F11A) = Uanis(F9A)
3. Others
 Sof(F9A)=Sof(F7A)=Sof(P2A)=Sof(F10A)=Sof(F11A)=Sof(F8A)=1-FVAR(1)
 Sof(P2B)=Sof(F7B)=Sof(F8B)=Sof(F11B)=Sof(F9B)=Sof(F10B)=FVAR(1)
4.a Aromatic/amide H refined with riding coordinates:
 C28(H28), C2(H2), C13(H13), C27(H27), C3(H3), C18(H18), C19(H19), C4(H4),
 C9(H9), C23(H23), C12(H12), C1(H1), C29(H29), C24(H24), C16(H16), C14(H14),
 C7(H7), C8(H8), C22(H22), C15(H15), C30(H30), C17(H17)
;
_olex2_submission_special_instructions 'No special instructions were received'

loop_
_space_group_symop_operation_xyz
'x, y, z'
'x+1/2, -y, -z'

loop_
_atom_site_label
_atom_site_type_symbol
_atom_site_fract_x
_atom_site_fract_y
_atom_site_fract_z
_atom_site_U_iso_or_equiv
_atom_site_adp_type
_atom_site_occupancy
_atom_site_site_symmetry_order
_atom_site_calc_flag
_atom_site_refinement_flags_posn
_atom_site_refinement_flags_adp
_atom_site_refinement_flags_occupancy
_atom_site_disorder_assembly
_atom_site_disorder_group
Co1 Co 0.61315(13) 0.72139(9) 0.75015(6) 0.01830(14) Uani 1 1 d . . . . .
P2B P 1.0794(6) 0.7893(9) 0.9283(3) 0.0213(13) Uani 0.558(16) 1 d . . P A 1
P1 P 0.5970(3) 0.2259(3) 0.56331(9) 0.0284(4) Uani 1 1 d . . . . .
N2 N 0.6167(10) 0.7219(11) 0.6497(3) 0.0228(14) Uani 1 1 d . . . . .
N5 N 0.5992(9) 0.7283(10) 0.8521(3) 0.0245(16) Uani 1 1 d . . . . .
F12 F 1.1884(7) 0.6549(8) 0.8942(2) 0.0370(14) Uani 1 1 d . . . . .
F3 F 0.7106(7) 0.3157(7) 0.6124(2) 0.0344(13) Uani 1 1 d . . . . .
F7B F 1.0079(13) 0.8394(13) 0.8582(6) 0.030(2) Uani 0.558(16) 1 d . . P A 1
F5 F 0.5290(6) 0.1345(7) 0.6257(2) 0.0299(12) Uani 1 1 d . . . . .
F8B F 1.2140(13) 0.9067(14) 0.9179(6) 0.034(3) Uani 0.558(16) 1 d . . P A 1
N1 N 0.3948(8) 0.8142(9) 0.7207(3) 0.0260(15) Uani 1 1 d . . . . .
N4 N 0.5195(8) 0.5025(9) 0.7797(3) 0.0186(13) Uani 1 1 d . . . . .
N6 N 0.7090(7) 0.9459(9) 0.7732(4) 0.0303(15) Uani 1 1 d . U . . .
F1 F 0.7245(7) 0.0965(7) 0.5540(3) 0.0350(13) Uani 1 1 d . . . . .
F4 F 0.4704(7) 0.3542(8) 0.5737(2) 0.0422(14) Uani 1 1 d . . . . .
C28 C 0.8270(10) 1.2143(15) 0.8175(6) 0.047(2) Uani 1 1 d . U . . .
H28 H 0.8694 1.3071 0.8330 0.057 Uiso 1 1 calc R . . . .
C21 C 0.5400(10) 0.6142(13) 0.8850(4) 0.033(2) Uani 1 1 d . U . . .
F9A F 0.967(2) 0.634(3) 0.9379(9) 0.021(2) Uani 0.442(16) 1 d . . P A 2
C25 C 0.6525(10) 0.8562(14) 0.8799(5) 0.044(3) Uani 1 1 d . U . . .
F2 F 0.6642(10) 0.3209(8) 0.5014(3) 0.050(2) Uani 1 1 d . . . . .
F7A F 1.1846(13) 0.6583(18) 1.0050(5) 0.021(2) Uani 0.442(16) 1 d . . P A 2
C26 C 0.7138(10) 0.9774(12) 0.8381(5) 0.0352(19) Uani 1 1 d . U . . .
C11 C 0.8642(8) 0.6104(10) 0.6637(3) 0.0193(15) Uani 1 1 d . . . . .
C2 C 0.1505(10) 0.9289(11) 0.7357(5) 0.036(2) Uani 1 1 d . . . . .
H2 H 0.0711 0.9580 0.7649 0.043 Uiso 1 1 calc R . . . .
C13 C 1.1106(10) 0.5112(10) 0.6871(3) 0.0279(15) Uani 1 1 d . . . . .
H13 H 1.2045 0.4690 0.6728 0.034 Uiso 1 1 calc R . . . .
C20 C 0.4936(8) 0.4863(10) 0.8449(3) 0.0219(18) Uani 1 1 d . . . . .
C10 C 0.7446(9) 0.6672(11) 0.6193(3) 0.0233(17) Uani 1 1 d . . . . .
C27 C 0.7693(12) 1.1082(14) 0.8603(6) 0.045(2) Uani 1 1 d . U . . .
H27 H 0.7690 1.1285 0.9063 0.054 Uiso 1 1 calc R . . . .
C3 C 0.1336(12) 0.9499(14) 0.6688(6) 0.052(3) Uani 1 1 d . . . . .
H3 H 0.0459 0.9992 0.6516 0.062 Uiso 1 1 calc R . . . .
C18 C 0.3883(10) 0.2361(12) 0.8305(4) 0.030(2) Uani 1 1 d . . . . .
H18 H 0.3455 0.1449 0.8475 0.036 Uiso 1 1 calc R . . . .
C19 C 0.4259(9) 0.3563(10) 0.8715(4) 0.0231(16) Uani 1 1 d . . . . .
H19 H 0.4057 0.3504 0.9175 0.028 Uiso 1 1 calc R . . . .
C4 C 0.2452(11) 0.8984(12) 0.6276(6) 0.039(2) Uani 1 1 d . . . . .
H4 H 0.2344 0.9076 0.5811 0.047 Uiso 1 1 calc R . . . .
N3 N 0.8328(7) 0.6255(8) 0.7283(3) 0.0174(13) Uani 1 1 d . . . . .
C9 C 0.7508(11) 0.6581(12) 0.5496(3) 0.0271(18) Uani 1 1 d . . . . .
H9 H 0.8358 0.6129 0.5283 0.033 Uiso 1 1 calc R . . . .
C23 C 0.5776(13) 0.7561(19) 0.9831(5) 0.065(3) Uani 1 1 d . U . . .
H23 H 0.5628 0.7689 1.0292 0.078 Uiso 1 1 calc R . . . .
F11B F 0.9784(12) 0.9145(15) 0.9633(6) 0.043(4) Uani 0.558(16) 1 d . . P A 1
C12 C 1.0040(10) 0.5541(11) 0.6414(4) 0.0258(18) Uani 1 1 d . . . . .
H12 H 1.0245 0.5457 0.5956 0.031 Uiso 1 1 calc R . . . .
C1 C 0.2844(9) 0.8650(11) 0.7606(6) 0.039(2) Uani 1 1 d . . . . .
H1 H 0.2975 0.8574 0.8070 0.046 Uiso 1 1 calc R . . . .
C29 C 0.8211(10) 1.1815(13) 0.7511(7) 0.0435(18) Uani 1 1 d . U . . .
H29 H 0.8596 1.2521 0.7198 0.052 Uiso 1 1 calc R . . . .
C24 C 0.6434(11) 0.8665(16) 0.9497(5) 0.059(3) Uani 1 1 d . U . . .
H24 H 0.6844 0.9523 0.9720 0.071 Uiso 1 1 calc R . . . .
C5 C 0.3762(10) 0.8316(12) 0.6548(5) 0.033(2) Uani 1 1 d . . . . .
C16 C 0.4821(8) 0.3876(11) 0.7402(3) 0.0247(17) Uani 1 1 d . . . . .
H16 H 0.5019 0.3984 0.6944 0.030 Uiso 1 1 calc R . . . .
C14 C 1.0837(8) 0.5285(12) 0.7535(5) 0.034(2) Uani 1 1 d . . . . .
H14 H 1.1579 0.5023 0.7856 0.041 Uiso 1 1 calc R . . . .
C6 C 0.5029(9) 0.7765(12) 0.6132(3) 0.0254(16) Uani 1 1 d . . . . .
C7 C 0.5042(10) 0.7769(13) 0.5460(5) 0.034(2) Uani 1 1 d . . . . .
H7 H 0.4210 0.8173 0.5217 0.041 Uiso 1 1 calc R . . . .
C8 C 0.6320(13) 0.7157(12) 0.5135(3) 0.029(2) Uani 1 1 d . . . . .
H8 H 0.6359 0.7143 0.4667 0.035 Uiso 1 1 calc R . . . .
C22 C 0.5282(13) 0.6195(16) 0.9532(4) 0.045(3) Uani 1 1 d . U . . .
H22 H 0.4895 0.5366 0.9781 0.054 Uiso 1 1 calc R . . . .
C15 C 0.9392(11) 0.5875(11) 0.7714(4) 0.0283(18) Uani 1 1 d . . . . .
H15 H 0.9176 0.6006 0.8169 0.034 Uiso 1 1 calc R . . . .
F6 F 0.4856(9) 0.1357(9) 0.5163(3) 0.0472(17) Uani 1 1 d . . . . .
C30 C 0.7593(10) 1.0462(12) 0.7305(5) 0.0365(18) Uani 1 1 d . U . . .
H30 H 0.7527 1.0248 0.6847 0.044 Uiso 1 1 calc R . . . .
C17 C 0.4166(7) 0.2545(11) 0.7614(4) 0.0259(19) Uani 1 1 d . . . . .
H17 H 0.3907 0.1764 0.7310 0.031 Uiso 1 1 calc R . . . .
P2A P 1.1096(9) 0.7464(9) 0.9455(4) 0.0157(13) Uani 0.442(16) 1 d . . P A 2
F10A F 1.0149(14) 0.8512(15) 0.9980(5) 0.021(3) Uani 0.442(16) 1 d . . P A 2
F9B F 1.1490(11) 0.7385(17) 0.9980(4) 0.036(3) Uani 0.558(16) 1 d . . P A 1
F11A F 1.0304(13) 0.8434(15) 0.8871(7) 0.021(2) Uani 0.442(16) 1 d . . P A 2
F10B F 0.944(2) 0.665(3) 0.9426(9) 0.044(5) Uani 0.558(16) 1 d . . P A 1
F8A F 1.2498(16) 0.866(2) 0.9457(7) 0.031(4) Uani 0.442(16) 1 d . . P A 2

loop_
_atom_site_aniso_label
_atom_site_aniso_U_11
_atom_site_aniso_U_22
_atom_site_aniso_U_33
_atom_site_aniso_U_23
_atom_site_aniso_U_13
_atom_site_aniso_U_12
Co1 0.0077(2) 0.0216(3) 0.0256(2) -0.0040(6) 0.0009(5) -0.0012(6)
P2B 0.014(2) 0.021(3) 0.029(3) -0.007(2) 0.0034(17) -0.0041(18)
P1 0.0312(11) 0.0316(10) 0.0224(6) -0.0059(7) 0.0022(8) -0.0016(11)
N2 0.015(3) 0.022(3) 0.032(2) -0.010(3) 0.003(3) -0.006(4)
N5 0.012(3) 0.029(4) 0.033(3) -0.021(3) -0.001(3) 0.005(3)
F12 0.035(3) 0.048(4) 0.028(2) -0.011(2) 0.000(2) 0.002(3)
F3 0.029(3) 0.038(4) 0.036(2) -0.004(2) -0.004(2) -0.006(2)
F7B 0.030(5) 0.031(5) 0.031(5) 0.004(4) -0.001(4) 0.003(4)
F5 0.020(2) 0.038(3) 0.032(2) -0.001(2) 0.0034(18) -0.006(2)
F8B 0.031(5) 0.035(6) 0.036(6) 0.001(5) -0.002(5) -0.023(4)
N1 0.012(3) 0.022(4) 0.044(3) 0.006(3) 0.005(3) -0.009(3)
N4 0.015(3) 0.015(4) 0.025(3) -0.002(2) 0.002(2) -0.007(3)
N6 0.006(2) 0.019(3) 0.066(4) -0.013(3) -0.004(2) -0.004(2)
F1 0.034(3) 0.024(3) 0.047(3) -0.003(2) 0.014(2) 0.003(2)
F4 0.043(3) 0.044(4) 0.039(2) -0.011(3) -0.007(3) 0.009(3)
C28 0.018(3) 0.035(4) 0.089(5) -0.018(4) -0.013(4) -0.006(3)
C21 0.017(4) 0.052(6) 0.028(3) -0.017(4) 0.006(3) -0.012(4)
F9A 0.008(3) 0.033(5) 0.021(3) 0.002(3) -0.002(2) 0.005(3)
C25 0.024(4) 0.046(6) 0.063(5) -0.043(5) 0.019(4) -0.015(4)
F2 0.083(6) 0.036(4) 0.032(2) 0.002(3) 0.019(3) 0.004(4)
F7A 0.008(3) 0.033(5) 0.021(3) 0.002(3) -0.002(2) 0.005(3)
C26 0.012(3) 0.028(4) 0.066(4) -0.016(4) 0.002(3) 0.002(3)
C11 0.009(3) 0.023(4) 0.026(3) 0.001(3) 0.002(2) -0.004(3)
C2 0.011(4) 0.018(4) 0.079(7) 0.008(4) 0.003(3) 0.005(3)
C13 0.006(2) 0.035(4) 0.042(4) -0.007(3) 0.005(4) -0.002(4)
C20 0.005(3) 0.036(5) 0.024(3) -0.001(3) -0.001(2) 0.004(3)
C10 0.016(4) 0.029(5) 0.025(3) -0.011(3) -0.002(3) -0.003(3)
C27 0.017(3) 0.035(4) 0.082(5) -0.023(4) -0.005(3) 0.000(3)
C3 0.022(5) 0.033(6) 0.100(9) -0.003(5) -0.020(5) 0.005(4)
C18 0.026(4) 0.030(6) 0.033(3) 0.002(3) 0.007(3) -0.001(4)
C19 0.014(3) 0.029(5) 0.026(3) 0.000(3) 0.000(3) -0.004(3)
C4 0.023(4) 0.020(5) 0.074(6) -0.011(4) -0.018(4) 0.003(4)
N3 0.014(3) 0.015(3) 0.023(2) 0.001(2) 0.002(2) -0.003(3)
C9 0.033(5) 0.028(5) 0.021(3) -0.010(3) 0.003(3) -0.009(4)
C23 0.041(6) 0.106(9) 0.049(5) -0.055(5) 0.022(4) -0.026(6)
F11B 0.022(5) 0.056(8) 0.050(7) -0.029(6) 0.004(5) 0.009(5)
C12 0.022(4) 0.032(5) 0.024(3) -0.003(3) 0.010(3) -0.004(4)
C1 0.012(3) 0.024(5) 0.080(7) 0.016(5) 0.000(4) -0.007(3)
C29 0.017(3) 0.030(4) 0.083(5) 0.000(4) -0.017(4) 0.002(3)
C24 0.031(5) 0.088(8) 0.058(5) -0.054(5) 0.026(4) -0.034(5)
C5 0.015(4) 0.023(5) 0.061(5) -0.008(4) -0.006(3) -0.001(3)
C16 0.011(3) 0.042(5) 0.021(3) -0.006(3) 0.003(2) 0.004(3)
C14 0.017(4) 0.047(5) 0.039(4) -0.009(5) -0.012(4) 0.001(3)
C6 0.021(3) 0.024(4) 0.031(3) -0.007(3) -0.003(3) -0.009(3)
C7 0.025(4) 0.027(5) 0.051(5) 0.003(4) -0.020(4) -0.003(4)
C8 0.047(6) 0.017(3) 0.023(3) -0.002(3) 0.000(3) -0.001(4)
C22 0.035(5) 0.074(7) 0.026(3) -0.023(4) 0.015(3) -0.020(5)
C15 0.025(4) 0.032(5) 0.027(3) -0.007(3) 0.001(3) 0.008(4)
F6 0.061(4) 0.042(4) 0.039(2) -0.013(3) -0.017(3) -0.006(3)
C30 0.014(3) 0.018(4) 0.078(5) 0.001(3) -0.012(3) 0.003(3)
C17 0.013(3) 0.023(5) 0.042(4) -0.010(3) 0.001(3) -0.006(3)
P2A 0.009(2) 0.011(3) 0.028(3) 0.0013(18) 0.002(2) -0.002(2)
F10A 0.019(5) 0.030(6) 0.013(4) -0.011(4) -0.001(3) 0.005(5)
F9B 0.030(6) 0.061(10) 0.017(3) -0.002(4) -0.010(3) 0.001(6)
F11A 0.008(3) 0.033(5) 0.021(3) 0.002(3) -0.002(2) 0.005(3)
F10B 0.029(8) 0.057(13) 0.045(6) -0.029(6) 0.021(5) -0.024(7)
F8A 0.019(6) 0.048(10) 0.026(6) -0.009(7) 0.003(5) -0.021(6)

loop_
_atom_type_symbol
_atom_type_description
_atom_type_scat_dispersion_real
_atom_type_scat_dispersion_imag
_atom_type_scat_source
C C 0.0033 0.0016 'International Tables Vol C Tables 4.2.6.8 and 6.1.1.4'
H H 0.0000 0.0000 'International Tables Vol C Tables 4.2.6.8 and 6.1.1.4'
Co Co 0.3494 0.9721 'International Tables Vol C Tables 4.2.6.8 and 6.1.1.4'
F F 0.0171 0.0103 'International Tables Vol C Tables 4.2.6.8 and 6.1.1.4'
N N 0.0061 0.0033 'International Tables Vol C Tables 4.2.6.8 and 6.1.1.4'
P P 0.1023 0.0942 'International Tables Vol C Tables 4.2.6.8 and 6.1.1.4'

loop_
_geom_angle_atom_site_label_1
_geom_angle_atom_site_label_2
_geom_angle_atom_site_label_3
_geom_angle
N2 Co1 N5 176.9(3)
N2 Co1 N1 74.7(3)
N2 Co1 N4 106.5(3)
N2 Co1 N6 101.8(3)
N2 Co1 N3 77.4(3)
N5 Co1 N1 102.2(3)
N5 Co1 N4 74.2(3)
N5 Co1 N6 77.5(3)
N5 Co1 N3 105.7(3)
N1 Co1 N4 94.2(3)
N1 Co1 N6 93.5(3)
N4 Co1 N6 151.7(3)
N3 Co1 N1 152.1(2)
N3 Co1 N4 92.9(3)
N3 Co1 N6 92.9(3)
F7B P2B F12 92.9(5)
F7B P2B F10B 93.2(9)
F8B P2B F12 88.7(5)
F8B P2B F7B 89.8(6)
F8B P2B F9B 90.8(6)
F8B P2B F10B 177.0(10)
F11B P2B F12 177.8(7)
F11B P2B F7B 89.3(7)
F11B P2B F8B 91.5(7)
F11B P2B F9B 90.7(7)
F11B P2B F10B 88.8(7)
F9B P2B F12 87.1(5)
F9B P2B F7B 179.4(7)
F9B P2B F10B 86.2(9)
F10B P2B F12 90.9(6)
F3 P1 F2 90.1(4)
F5 P1 F3 89.3(3)
F5 P1 F2 178.8(4)
F1 P1 F3 89.3(3)
F1 P1 F5 89.9(3)
F1 P1 F2 91.1(4)
F4 P1 F3 90.2(3)
F4 P1 F5 89.4(3)
F4 P1 F1 179.2(3)
F4 P1 F2 89.6(4)
F6 P1 F3 178.9(4)
F6 P1 F5 89.7(3)
F6 P1 F1 90.4(4)
F6 P1 F4 90.1(4)
F6 P1 F2 91.0(4)
C10 N2 Co1 117.6(6)
C6 N2 Co1 123.0(6)
C6 N2 C10 119.3(6)
C21 N5 Co1 120.6(6)
C21 N5 C25 124.4(8)
C25 N5 Co1 115.1(7)
C1 N1 Co1 126.7(6)
C1 N1 C5 118.2(8)
C5 N1 Co1 114.9(6)
C20 N4 Co1 115.3(6)
C16 N4 Co1 126.7(5)
C16 N4 C20 117.9(7)
C26 N6 Co1 113.9(6)
C30 N6 Co1 126.3(7)
C30 N6 C26 119.8(9)
C27 C28 H28 121.2
C27 C28 C29 117.6(11)
C29 C28 H28 121.2
N5 C21 C20 114.8(7)
N5 C21 C22 120.7(9)
C22 C21 C20 124.4(10)
N5 C25 C26 119.6(8)
N5 C25 C24 116.9(11)
C24 C25 C26 123.5(9)
N6 C26 C25 113.9(8)
C27 C26 N6 121.5(11)
C27 C26 C25 124.6(10)
N3 C11 C10 114.6(6)
N3 C11 C12 121.9(7)
C12 C11 C10 123.3(6)
C3 C2 H2 120.0
C3 C2 C1 120.1(10)
C1 C2 H2 120.0
C12 C13 H13 119.5
C12 C13 C14 121.0(8)
C14 C13 H13 119.5
N4 C20 C21 114.9(8)
N4 C20 C19 122.5(8)
C19 C20 C21 122.6(6)
N2 C10 C11 115.4(6)
N2 C10 C9 120.1(8)
C9 C10 C11 124.4(8)
C28 C27 H27 119.7
C26 C27 C28 120.6(11)
C26 C27 H27 119.7
C2 C3 H3 120.6
C4 C3 C2 118.8(10)
C4 C3 H3 120.6
C19 C18 H18 121.3
C19 C18 C17 117.4(9)
C17 C18 H18 121.3
C20 C19 H19 120.2
C18 C19 C20 119.5(7)
C18 C19 H19 120.2
C3 C4 H4 120.5
C3 C4 C5 119.1(10)
C5 C4 H4 120.5
C11 N3 Co1 115.0(5)
C15 N3 Co1 126.6(5)
C15 N3 C11 118.3(7)
C10 C9 H9 120.5
C8 C9 C10 118.9(8)
C8 C9 H9 120.5
C24 C23 H23 118.7
C24 C23 C22 122.6(8)
C22 C23 H23 118.7
C11 C12 H12 120.7
C13 C12 C11 118.6(6)
C13 C12 H12 120.7
N1 C1 C2 121.5(11)
N1 C1 H1 119.2
C2 C1 H1 119.2
C28 C29 H29 120.2
C30 C29 C28 119.6(12)
C30 C29 H29 120.2
C25 C24 H24 120.3
C23 C24 C25 119.4(10)
C23 C24 H24 120.3
N1 C5 C4 122.2(9)
N1 C5 C6 115.8(8)
C4 C5 C6 121.9(9)
N4 C16 H16 117.9
N4 C16 C17 124.2(7)
C17 C16 H16 117.9
C13 C14 H14 121.8
C13 C14 C15 116.4(7)
C15 C14 H14 121.8
N2 C6 C5 111.4(7)
N2 C6 C7 123.4(8)
C7 C6 C5 125.2(8)
C6 C7 H7 120.9
C6 C7 C8 118.3(8)
C8 C7 H7 120.9
C9 C8 C7 119.8(6)
C9 C8 H8 120.1
C7 C8 H8 120.1
C21 C22 C23 115.7(11)
C21 C22 H22 122.2
C23 C22 H22 122.2
N3 C15 C14 123.7(7)
N3 C15 H15 118.1
C14 C15 H15 118.1
N6 C30 C29 120.9(11)
N6 C30 H30 119.6
C29 C30 H30 119.6
C18 C17 H17 120.8
C16 C17 C18 118.3(8)
C16 C17 H17 120.8
F12 P2A F9A 87.9(8)
F12 P2A F7A 94.4(7)
F12 P2A F10A 176.1(8)
F12 P2A F11A 88.4(6)
F12 P2A F8A 89.9(7)
F9A P2A F10A 90.7(9)
F9A P2A F11A 85.3(9)
F9A P2A F8A 174.2(10)
F7A P2A F9A 95.6(9)
F7A P2A F10A 89.4(7)
F7A P2A F11A 177.1(7)
F7A P2A F8A 89.9(8)
F11A P2A F10A 87.8(7)
F8A P2A F10A 91.2(7)
F8A P2A F11A 89.3(8)

loop_
_geom_bond_atom_site_label_1
_geom_bond_atom_site_label_2
_geom_bond_distance
Co1 N2 2.037(6)
Co1 N5 2.073(7)
Co1 N1 2.168(7)
Co1 N4 2.176(7)
Co1 N6 2.194(8)
Co1 N3 2.152(7)
P2B F12 1.670(8)
P2B F7B 1.615(12)
P2B F8B 1.583(12)
P2B F11B 1.581(11)
P2B F9B 1.605(12)
P2B F10B 1.64(2)
P1 F3 1.615(6)
P1 F5 1.613(6)
P1 F1 1.607(6)
P1 F4 1.598(7)
P1 F2 1.620(6)
P1 F6 1.579(6)
N2 C10 1.369(11)
N2 C6 1.334(12)
N5 C21 1.312(14)
N5 C25 1.341(11)
F12 P2A 1.486(8)
N1 C1 1.340(12)
N1 C5 1.355(12)
N4 C20 1.349(8)
N4 C16 1.330(10)
N6 C26 1.345(11)
N6 C30 1.312(13)
C28 H28 0.9500
C28 C27 1.371(18)
C28 C29 1.378(18)
C21 C20 1.446(12)
C21 C22 1.388(10)
F9A P2A 1.60(3)
C25 C26 1.465(16)
C25 C24 1.421(13)
F7A P2A 1.578(14)
C26 C27 1.327(15)
C11 C10 1.471(10)
C11 N3 1.347(8)
C11 C12 1.399(11)
C2 H2 0.9500
C2 C3 1.378(16)
C2 C1 1.399(12)
C13 H13 0.9500
C13 C12 1.371(12)
C13 C14 1.375(11)
C20 C19 1.396(12)
C10 C9 1.415(9)
C27 H27 0.9500
C3 H3 0.9500
C3 C4 1.366(16)
C18 H18 0.9500
C18 C19 1.384(12)
C18 C17 1.433(11)
C19 H19 0.9500
C4 H4 0.9500
C4 C5 1.405(13)
N3 C15 1.322(11)
C9 H9 0.9500
C9 C8 1.372(14)
C23 H23 0.9500
C23 C24 1.32(2)
C23 C22 1.414(17)
C12 H12 0.9500
C1 H1 0.9500
C29 H29 0.9500
C29 C30 1.372(15)
C24 H24 0.9500
C5 C6 1.478(12)
C16 H16 0.9500
C16 C17 1.372(13)
C14 H14 0.9500
C14 C15 1.419(11)
C6 C7 1.363(12)
C7 H7 0.9500
C7 C8 1.409(15)
C8 H8 0.9500
C22 H22 0.9500
C15 H15 0.9500
C30 H30 0.9500
C17 H17 0.9500
P2A F10A 1.635(11)
P2A F11A 1.616(14)
P2A F8A 1.616(14)

loop_
_geom_torsion_atom_site_label_1
_geom_torsion_atom_site_label_2
_geom_torsion_atom_site_label_3
_geom_torsion_atom_site_label_4
_geom_torsion
Co1 N2 C10 C11 1.5(11)
Co1 N2 C10 C9 177.0(7)
Co1 N2 C6 C5 -1.3(12)
Co1 N2 C6 C7 -179.8(8)
Co1 N5 C21 C20 2.4(11)
Co1 N5 C21 C22 -179.0(8)
Co1 N5 C25 C26 0.2(12)
Co1 N5 C25 C24 179.3(8)
Co1 N1 C1 C2 177.1(6)
Co1 N1 C5 C4 -176.2(7)
Co1 N1 C5 C6 3.5(11)
Co1 N4 C20 C21 -3.2(9)
Co1 N4 C20 C19 176.3(6)
Co1 N4 C16 C17 -176.8(6)
Co1 N6 C26 C25 -0.7(10)
Co1 N6 C26 C27 179.7(7)
Co1 N6 C30 C29 -178.1(6)
Co1 N3 C15 C14 -178.2(7)
P2B F12 P2A F9A 88.8(14)
P2B F12 P2A F7A -175.8(14)
P2B F12 P2A F11A 3.4(10)
P2B F12 P2A F8A -85.9(12)
N2 C10 C9 C8 5.0(15)
N2 C6 C7 C8 0.3(16)
N5 C21 C20 N4 0.7(11)
N5 C21 C20 C19 -178.8(8)
N5 C21 C22 C23 2.6(17)
N5 C25 C26 N6 0.3(13)
N5 C25 C26 C27 180.0(9)
N5 C25 C24 C23 -3.3(16)
F7B P2B F12 P2A -169.0(13)
F8B P2B F12 P2A 101.3(12)
N1 C5 C6 N2 -1.6(12)
N1 C5 C6 C7 176.8(9)
N4 C20 C19 C18 2.4(12)
N4 C16 C17 C18 -0.9(13)
N6 C26 C27 C28 -1.5(15)
C28 C29 C30 N6 -1.7(14)
C21 N5 C25 C26 -178.9(9)
C21 N5 C25 C24 0.1(15)
C21 C20 C19 C18 -178.1(8)
C25 N5 C21 C20 -178.5(9)
C25 N5 C21 C22 0.1(15)
C25 C26 C27 C28 178.8(10)
C26 N6 C30 C29 2.0(13)
C26 C25 C24 C23 175.6(11)
C11 C10 C9 C8 -179.9(9)
C11 N3 C15 C14 -1.4(14)
C2 C3 C4 C5 -2.6(16)
C13 C14 C15 N3 0.0(15)
C20 N4 C16 C17 1.0(12)
C20 C21 C22 C23 -179.0(10)
C10 N2 C6 C5 -179.4(8)
C10 N2 C6 C7 2.2(16)
C10 C11 N3 Co1 2.1(10)
C10 C11 N3 C15 -175.1(8)
C10 C11 C12 C13 176.7(8)
C10 C9 C8 C7 -2.5(16)
C27 C28 C29 C30 -0.2(15)
C3 C2 C1 N1 -4.1(15)
C3 C4 C5 N1 1.0(15)
C3 C4 C5 C6 -178.6(10)
C19 C18 C17 C16 1.5(13)
C4 C5 C6 N2 178.1(9)
C4 C5 C6 C7 -3.5(16)
N3 C11 C10 N2 -2.3(12)
N3 C11 C10 C9 -177.7(8)
N3 C11 C12 C13 1.0(13)
C12 C11 C10 N2 -178.3(8)
C12 C11 C10 C9 6.3(15)
C12 C11 N3 Co1 178.1(7)
C12 C11 N3 C15 1.0(12)
C12 C13 C14 C15 2.0(14)
C1 N1 C5 C4 -1.0(14)
C1 N1 C5 C6 178.7(8)
C1 C2 C3 C4 4.1(16)
C29 C28 C27 C26 1.7(15)
C24 C25 C26 N6 -178.6(10)
C24 C25 C26 C27 1.0(16)
C24 C23 C22 C21 -6.0(19)
C5 N1 C1 C2 2.5(13)
C5 C6 C7 C8 -177.9(9)
C16 N4 C20 C21 178.7(7)
C16 N4 C20 C19 -1.8(12)
C14 C13 C12 C11 -2.5(14)
C6 N2 C10 C11 179.6(8)
C6 N2 C10 C9 -4.8(15)
C6 C7 C8 C9 -0.1(17)
C22 C21 C20 N4 -177.9(10)
C22 C21 C20 C19 2.6(15)
C22 C23 C24 C25 6.4(19)
C30 N6 C26 C25 179.3(8)
C30 N6 C26 C27 -0.4(14)
C17 C18 C19 C20 -2.2(13)
F9B P2B F12 P2A 10.4(11)
F10B P2B F12 P2A -75.8(13)
